data_4122548
loop_
_publ_author_name
'Bagchi, Vivek'
'Paraskevopoulou, Patrina'
'Das, Purak'
'Chi, Lingyu'
'Wang, Qiuwen'
'Choudhury, Amitava'
'Mathieson, Jennifer S.'
'Cronin, Leroy'
'Pardue, Daniel B.'
'Cundari, Thomas R.'
'Mitrikas, George'
'Sanakis, Yiannis'
'Stavropoulos, Pericles'

_publ_section_title
;
 A Versatile Tripodal Cu(I) Reagent for C-N Bond Construction via
 Nitrene-Transfer Chemistry: Catalytic Perspectives and Mechanistic
 Insights on C-H Aminations/Amidinations and Olefin Aziridinations.
;
_journal_issue 32
_journal_name_full 'Journal of the American Chemical Society'
_journal_page_first 11362
_journal_page_last 11381
_journal_paper_doi 10.1021/ja503869j
_journal_volume 136
_journal_year 2014
_chemical_formula_moiety 'C17 H23 N O2 S'
_chemical_formula_sum 'C17 H23 N O2 S'
_chemical_formula_weight 305.42
_chemical_name_systematic
; 
 ? 
;
_space_group_IT_number 14
_symmetry_cell_setting monoclinic
_symmetry_space_group_name_Hall '-P 2ybc'
_symmetry_space_group_name_H-M 'P 1 21/c 1'
_atom_sites_solution_hydrogens geom
_atom_sites_solution_primary direct
_atom_sites_solution_secondary difmap
_audit_creation_method SHELXL-97
_cell_angle_alpha 90.00
_cell_angle_beta 101.939(7)
_cell_angle_gamma 90.00
_cell_formula_units_Z 4
_cell_length_a 11.018(6)
_cell_length_b 6.443(3)
_cell_length_c 21.477(11)
_cell_measurement_reflns_used 1016
_cell_measurement_temperature 140(2)
_cell_measurement_theta_max 21.39
_cell_measurement_theta_min 2.41
_cell_volume 1491.7(13)
_computing_cell_refinement 'Bruker SAINT (Bruker, 2008)'
_computing_data_collection 'Bruker SMART (Bruker, 2001)'
_computing_data_reduction 'Bruker SAINT'
_computing_molecular_graphics 'Bruker SHELXTL'
_computing_publication_material 'Bruker SHELXTL'
_computing_structure_refinement 'SHELXL-97 (Sheldrick, 2008)'
_computing_structure_solution 'SHELXS-97 (Sheldrick, 2008)'
_diffrn_ambient_temperature 140(2)
_diffrn_measured_fraction_theta_full 0.994
_diffrn_measured_fraction_theta_max 0.994
_diffrn_measurement_device_type 'Smart-Apex CCD area detector'
_diffrn_measurement_method 'phi and omega scans'
_diffrn_radiation_monochromator graphite
_diffrn_radiation_source 'fine-focus sealed tube'
_diffrn_radiation_type MoK\a
_diffrn_radiation_wavelength 0.71073
_diffrn_reflns_av_R_equivalents 0.1099
_diffrn_reflns_av_sigmaI/netI 0.0903
_diffrn_reflns_limit_h_max 14
_diffrn_reflns_limit_h_min -14
_diffrn_reflns_limit_k_max 8
_diffrn_reflns_limit_k_min -8
_diffrn_reflns_limit_l_max 28
_diffrn_reflns_limit_l_min -28
_diffrn_reflns_number 17146
_diffrn_reflns_theta_full 28.00
_diffrn_reflns_theta_max 28.00
_diffrn_reflns_theta_min 1.89
_exptl_absorpt_coefficient_mu 0.222
_exptl_absorpt_correction_T_max 0.9945
_exptl_absorpt_correction_T_min 0.9467
_exptl_absorpt_correction_type multi-scan
_exptl_absorpt_process_details '(SADABS; Bruker, 2008)'
_exptl_crystal_colour colorless
_exptl_crystal_density_diffrn 1.360
_exptl_crystal_density_method 'not measured'
_exptl_crystal_description needle
_exptl_crystal_F_000 656
_exptl_crystal_size_max 0.25
_exptl_crystal_size_mid 0.05
_exptl_crystal_size_min 0.03
_refine_diff_density_max 0.561
_refine_diff_density_min -0.481
_refine_diff_density_rms 0.082
_refine_ls_extinction_method none
_refine_ls_goodness_of_fit_ref 1.014
_refine_ls_hydrogen_treatment constr
_refine_ls_matrix_type full
_refine_ls_number_parameters 190
_refine_ls_number_reflns 3588
_refine_ls_number_restraints 0
_refine_ls_restrained_S_all 1.014
_refine_ls_R_factor_all 0.1146
_refine_ls_R_factor_gt 0.0634
_refine_ls_shift/su_max 0.000
_refine_ls_shift/su_mean 0.000
_refine_ls_structure_factor_coef Fsqd
_refine_ls_weighting_details 'calc w=1/[\s^2^(Fo^2^)+(0.0680P)^2^+0.3946P] where P=(Fo^2^+2Fc^2^)/3'
_refine_ls_weighting_scheme calc
_refine_ls_wR_factor_gt 0.1349
_refine_ls_wR_factor_ref 0.1545
_reflns_number_gt 2299
_reflns_number_total 3588
_reflns_threshold_expression >2sigma(I)
_cod_data_source_file Adamantane_NHTs.cif
_cod_data_source_block sad
_cod_depositor_comments
;
The following automatic conversions were performed:

'_symmetry_cell_setting' value 'Monoclinic' changed to 'monoclinic'
according to
/usr/data/users/saulius/crontab/automatic-downloads/current/ACS/lib/dictionaries/cif_core.dic
dictionary named 'cif_core.dic' version 2.4.2 from
2011-04-26.

'_exptl_absorpt_correction_type' value 'Multi-scan'
changed to 'multi-scan' according to
/usr/data/users/saulius/crontab/automatic-downloads/current/ACS/lib/dictionaries/cif_core.dic
dictionary named 'cif_core.dic' version 2.4.2 from 2011-04-26.

Automatic conversion script
Id: cif_fix_values 2281 2013-09-26 08:29:07Z andrius 
;
_cod_original_cell_volume 1491.5(14)
_cod_original_sg_symbol_H-M P2(1)/c
_cod_database_code 4122548

loop_
_symmetry_equiv_pos_as_xyz
'x, y, z'
'-x, y+1/2, -z+1/2'
'-x, -y, -z'
'x, -y-1/2, z-1/2'

loop_
_atom_site_label
_atom_site_type_symbol
_atom_site_fract_x
_atom_site_fract_y
_atom_site_fract_z
_atom_site_U_iso_or_equiv
_atom_site_adp_type
_atom_site_occupancy
_atom_site_symmetry_multiplicity
_atom_site_calc_flag
_atom_site_refinement_flags
N1 N 0.6522(2) 0.2726(4) 0.27512(10) 0.0173(5) Uani 1 1 d .
H1A H 0.5918 0.3168 0.2928 0.021 Uiso 1 1 calc R
C1 C 0.7800(2) 0.3024(4) 0.31310(12) 0.0160(6) Uani 1 1 d .
C2 C 0.7620(2) 0.3613(5) 0.38019(12) 0.0189(6) Uani 1 1 d .
H2A H 0.7109 0.4886 0.3777 0.023 Uiso 1 1 calc R
H2B H 0.7175 0.2482 0.3973 0.023 Uiso 1 1 calc R
C3 C 0.8867(2) 0.3980(4) 0.42447(13) 0.0188(6) Uani 1 1 d .
H3A H 0.8734 0.4369 0.4676 0.023 Uiso 1 1 calc R
C4 C 0.9536(3) 0.5755(5) 0.39782(13) 0.0200(6) Uani 1 1 d .
H4A H 0.9032 0.7037 0.3949 0.024 Uiso 1 1 calc R
H4B H 1.0345 0.6027 0.4267 0.024 Uiso 1 1 calc R
C5 C 0.9741(3) 0.5155(4) 0.33168(12) 0.0189(6) Uani 1 1 d .
H5A H 1.0188 0.6301 0.3145 0.023 Uiso 1 1 calc R
C6 C 0.8481(2) 0.4796(4) 0.28740(12) 0.0184(6) Uani 1 1 d .
H6A H 0.8602 0.4444 0.2442 0.022 Uiso 1 1 calc R
H6B H 0.7979 0.6080 0.2844 0.022 Uiso 1 1 calc R
C7 C 0.8574(2) 0.1049(4) 0.31852(13) 0.0175(6) Uani 1 1 d .
H7A H 0.8698 0.0635 0.2759 0.021 Uiso 1 1 calc R
H7B H 0.8132 -0.0089 0.3355 0.021 Uiso 1 1 calc R
C8 C 0.9833(2) 0.1419(4) 0.36293(13) 0.0200(6) Uani 1 1 d .
H8A H 1.0342 0.0124 0.3659 0.024 Uiso 1 1 calc R
C9 C 1.0510(3) 0.3182(5) 0.33693(14) 0.0226(7) Uani 1 1 d .
H9A H 1.1325 0.3420 0.3656 0.027 Uiso 1 1 calc R
H9B H 1.0658 0.2797 0.2945 0.027 Uiso 1 1 calc R
C10 C 0.9638(3) 0.2013(5) 0.42930(13) 0.0231(7) Uani 1 1 d .
H10A H 0.9207 0.0874 0.4468 0.028 Uiso 1 1 calc R
H10B H 1.0450 0.2242 0.4583 0.028 Uiso 1 1 calc R
S1 S 0.61058(7) 0.16991(11) 0.20576(3) 0.0194(2) Uani 1 1 d .
O1 O 0.68392(19) -0.0101(3) 0.20160(9) 0.0274(5) Uani 1 1 d .
O2 O 0.47828(18) 0.1488(3) 0.19701(9) 0.0285(5) Uani 1 1 d .
C11 C 0.6336(2) 0.3443(5) 0.14604(12) 0.0177(6) Uani 1 1 d .
C12 C 0.5765(3) 0.5366(5) 0.14033(14) 0.0250(7) Uani 1 1 d .
H12A H 0.5317 0.5810 0.1713 0.030 Uiso 1 1 calc R
C13 C 0.5844(3) 0.6635(5) 0.08983(14) 0.0268(7) Uani 1 1 d .
H13A H 0.5447 0.7952 0.0862 0.032 Uiso 1 1 calc R
C14 C 0.6502(3) 0.6016(5) 0.04378(13) 0.0236(7) Uani 1 1 d .
C15 C 0.7086(3) 0.4116(5) 0.05115(14) 0.0274(7) Uani 1 1 d .
H15A H 0.7546 0.3682 0.0206 0.033 Uiso 1 1 calc R
C16 C 0.7021(3) 0.2822(5) 0.10166(13) 0.0239(7) Uani 1 1 d .
H16A H 0.7438 0.1524 0.1060 0.029 Uiso 1 1 calc R
C17 C 0.6552(3) 0.7400(6) -0.01179(15) 0.0349(8) Uani 1 1 d .
H17A H 0.7049 0.6735 -0.0391 0.052 Uiso 1 1 calc R
H17B H 0.6931 0.8729 0.0037 0.052 Uiso 1 1 calc R
H17C H 0.5709 0.7641 -0.0362 0.052 Uiso 1 1 calc R

loop_
_atom_site_aniso_label
_atom_site_aniso_U_11
_atom_site_aniso_U_22
_atom_site_aniso_U_33
_atom_site_aniso_U_23
_atom_site_aniso_U_13
_atom_site_aniso_U_12
N1 0.0118(11) 0.0280(14) 0.0139(12) -0.0023(10) 0.0069(9) -0.0021(10)
C1 0.0169(14) 0.0183(15) 0.0119(13) 0.0015(11) 0.0010(11) -0.0004(11)
C2 0.0192(15) 0.0244(17) 0.0143(14) 0.0007(12) 0.0067(11) 0.0045(12)
C3 0.0192(15) 0.0252(16) 0.0125(13) 0.0002(11) 0.0042(11) 0.0032(12)
C4 0.0231(15) 0.0177(15) 0.0171(14) -0.0041(11) -0.0011(12) 0.0025(12)
C5 0.0222(15) 0.0184(16) 0.0166(14) 0.0012(11) 0.0048(12) -0.0068(12)
C6 0.0197(14) 0.0195(15) 0.0158(14) 0.0007(11) 0.0031(11) -0.0037(12)
C7 0.0184(14) 0.0148(15) 0.0203(15) -0.0010(11) 0.0064(12) -0.0004(11)
C8 0.0168(15) 0.0181(16) 0.0248(15) -0.0003(12) 0.0039(12) 0.0038(11)
C9 0.0165(14) 0.0299(18) 0.0224(15) -0.0035(13) 0.0059(12) -0.0008(13)
C10 0.0207(15) 0.0266(17) 0.0199(15) 0.0058(12) -0.0006(12) 0.0010(13)
S1 0.0206(4) 0.0218(4) 0.0152(3) -0.0012(3) 0.0026(3) -0.0060(3)
O1 0.0393(13) 0.0172(11) 0.0243(11) -0.0060(9) 0.0032(10) 0.0001(10)
O2 0.0234(11) 0.0383(14) 0.0231(11) 0.0039(10) 0.0028(9) -0.0137(10)
C11 0.0143(13) 0.0258(16) 0.0122(13) -0.0040(12) 0.0009(10) -0.0021(12)
C12 0.0309(17) 0.0282(18) 0.0185(15) -0.0033(13) 0.0113(13) -0.0013(14)
C13 0.0354(18) 0.0214(17) 0.0238(16) -0.0003(13) 0.0064(14) -0.0004(14)
C14 0.0177(15) 0.0360(19) 0.0167(15) 0.0008(13) 0.0024(12) -0.0113(13)
C15 0.0208(16) 0.042(2) 0.0225(16) 0.0006(14) 0.0111(13) 0.0002(14)
C16 0.0184(15) 0.0330(19) 0.0211(15) -0.0013(13) 0.0060(12) 0.0053(13)
C17 0.0355(19) 0.046(2) 0.0235(17) 0.0068(15) 0.0062(14) -0.0158(17)

loop_
_atom_type_symbol
_atom_type_description
_atom_type_scat_dispersion_real
_atom_type_scat_dispersion_imag
_atom_type_scat_source
C C 0.0033 0.0016 'International Tables Vol C Tables 4.2.6.8 and 6.1.1.4'
H H 0.0000 0.0000 'International Tables Vol C Tables 4.2.6.8 and 6.1.1.4'
N N 0.0061 0.0033 'International Tables Vol C Tables 4.2.6.8 and 6.1.1.4'
O O 0.0106 0.0060 'International Tables Vol C Tables 4.2.6.8 and 6.1.1.4'
S S 0.1246 0.1234 'International Tables Vol C Tables 4.2.6.8 and 6.1.1.4'

loop_
_geom_angle_atom_site_label_1
_geom_angle_atom_site_label_2
_geom_angle_atom_site_label_3
_geom_angle
C1 N1 S1 128.18(18)
C1 N1 H1A 115.9
S1 N1 H1A 115.9
N1 C1 C7 112.7(2)
N1 C1 C6 112.2(2)
C7 C1 C6 110.0(2)
N1 C1 C2 104.7(2)
C7 C1 C2 108.2(2)
C6 C1 C2 108.7(2)
C3 C2 C1 110.4(2)
C3 C2 H2A 109.6
C1 C2 H2A 109.6
C3 C2 H2B 109.6
C1 C2 H2B 109.6
H2A C2 H2B 108.1
C10 C3 C2 109.5(2)
C10 C3 C4 110.0(2)
C2 C3 C4 109.0(2)
C10 C3 H3A 109.4
C2 C3 H3A 109.4
C4 C3 H3A 109.4
C5 C4 C3 109.4(2)
C5 C4 H4A 109.8
C3 C4 H4A 109.8
C5 C4 H4B 109.8
C3 C4 H4B 109.8
H4A C4 H4B 108.2
C9 C5 C6 109.9(2)
C9 C5 C4 109.2(2)
C6 C5 C4 109.0(2)
C9 C5 H5A 109.6
C6 C5 H5A 109.6
C4 C5 H5A 109.6
C5 C6 C1 109.8(2)
C5 C6 H6A 109.7
C1 C6 H6A 109.7
C5 C6 H6B 109.7
C1 C6 H6B 109.7
H6A C6 H6B 108.2
C1 C7 C8 109.8(2)
C1 C7 H7A 109.7
C8 C7 H7A 109.7
C1 C7 H7B 109.7
C8 C7 H7B 109.7
H7A C7 H7B 108.2
C9 C8 C7 109.7(2)
C9 C8 C10 109.1(2)
C7 C8 C10 109.6(2)
C9 C8 H8A 109.5
C7 C8 H8A 109.5
C10 C8 H8A 109.5
C5 C9 C8 110.0(2)
C5 C9 H9A 109.7
C8 C9 H9A 109.7
C5 C9 H9B 109.7
C8 C9 H9B 109.7
H9A C9 H9B 108.2
C3 C10 C8 109.2(2)
C3 C10 H10A 109.8
C8 C10 H10A 109.8
C3 C10 H10B 109.8
C8 C10 H10B 109.8
H10A C10 H10B 108.3
O1 S1 O2 119.15(14)
O1 S1 N1 109.63(12)
O2 S1 N1 104.33(12)
O1 S1 C11 107.69(13)
O2 S1 C11 105.08(12)
N1 S1 C11 110.81(13)
C12 C11 C16 119.9(3)
C12 C11 S1 120.3(2)
C16 C11 S1 119.7(2)
C13 C12 C11 120.0(3)
C13 C12 H12A 120.0
C11 C12 H12A 120.0
C12 C13 C14 120.9(3)
C12 C13 H13A 119.5
C14 C13 H13A 119.5
C15 C14 C13 118.1(3)
C15 C14 C17 121.8(3)
C13 C14 C17 120.2(3)
C14 C15 C16 121.8(3)
C14 C15 H15A 119.1
C16 C15 H15A 119.1
C15 C16 C11 119.2(3)
C15 C16 H16A 120.4
C11 C16 H16A 120.4
C14 C17 H17A 109.5
C14 C17 H17B 109.5
H17A C17 H17B 109.5
C14 C17 H17C 109.5
H17A C17 H17C 109.5
H17B C17 H17C 109.5

loop_
_geom_bond_atom_site_label_1
_geom_bond_atom_site_label_2
_geom_bond_distance
N1 C1 1.486(3)
N1 S1 1.608(2)
N1 H1A 0.8800
C1 C7 1.523(4)
C1 C6 1.531(4)
C1 C2 1.542(4)
C2 C3 1.519(4)
C2 H2A 0.9900
C2 H2B 0.9900
C3 C10 1.517(4)
C3 C4 1.535(4)
C3 H3A 1.0000
C4 C5 1.533(4)
C4 H4A 0.9900
C4 H4B 0.9900
C5 C9 1.520(4)
C5 C6 1.529(4)
C5 H5A 1.0000
C6 H6A 0.9900
C6 H6B 0.9900
C7 C8 1.531(4)
C7 H7A 0.9900
C7 H7B 0.9900
C8 C9 1.527(4)
C8 C10 1.533(4)
C8 H8A 1.0000
C9 H9A 0.9900
C9 H9B 0.9900
C10 H10A 0.9900
C10 H10B 0.9900
S1 O1 1.427(2)
S1 O2 1.437(2)
S1 C11 1.763(3)
C11 C12 1.384(4)
C11 C16 1.391(4)
C12 C13 1.375(4)
C12 H12A 0.9500
C13 C14 1.399(4)
C13 H13A 0.9500
C14 C15 1.377(4)
C14 C17 1.500(4)
C15 C16 1.381(4)
C15 H15A 0.9500
C16 H16A 0.9500
C17 H17A 0.9800
C17 H17B 0.9800
C17 H17C 0.9800
